data_4061137
loop_
_publ_author_name
'Zhang, Fan'
'Bolte, Michael'
'Lerner, Hans-Wolfram'
'Wagner, Matthias'

_publ_section_title
;
 Tl(I)-, Cu(I)-, and Ag(I) Complexes of the Ditopic 1,3-Phenylene-Bridged
 Heteroscorpionate Ligand [1,3-C6H4(tBuBpz2)2]2-
;
_journal_coden_ASTM ORGND7
_journal_issue 21
_journal_name_full Organometallics
_journal_page_first 5075
_journal_page_last 5080
_journal_paper_doi 10.1021/om049531c
_journal_volume 23
_journal_year 2004
_chemical_formula_sum 'C26 H34 B2 N8 Tl2'
_chemical_formula_weight 888.97
_space_group_IT_number 114
_symmetry_cell_setting tetragonal
_symmetry_space_group_name_Hall 'P -4 2n'
_symmetry_space_group_name_H-M 'P -4 21 c'
_cell_angle_alpha 90.00
_cell_angle_beta 90.00
_cell_angle_gamma 90.00
_cell_formula_units_Z 8
_cell_length_a 28.980(2)
_cell_length_b 28.980(2)
_cell_length_c 9.3367(8)
_cell_measurement_temperature 173(2)
_cell_volume 7841.3(10)
_diffrn_ambient_temperature 173(2)
_exptl_crystal_density_diffrn 1.506
_cod_depositor_comments
;
The following automatic conversions were performed:
'_symmetry_cell_setting' value 'Tetragonal' changed to 'tetragonal'
according to '/home/saulius/struct/CIF-dictionaries/cif_core.dic'
dictionary named 'cif_core.dic' version 2.4.1 from 2010-06-29.

Automatic conversion script
Id: cif_fix_enum 1527 2010-12-29 10:47:43Z saulius 
;
_cod_database_code 4061137

loop_
_symmetry_equiv_pos_as_xyz
'x, y, z'
'-x, -y, z'
'y, -x, -z'
'-y, x, -z'
'-x+1/2, y+1/2, -z+1/2'
'x+1/2, -y+1/2, -z+1/2'
'-y+1/2, -x+1/2, z+1/2'
'y+1/2, x+1/2, z+1/2'

loop_
_atom_site_label
_atom_site_type_symbol
_atom_site_fract_x
_atom_site_fract_y
_atom_site_fract_z
_atom_site_U_iso_or_equiv
_atom_site_adp_type
_atom_site_occupancy
_atom_site_symmetry_multiplicity
_atom_site_calc_flag
_atom_site_refinement_flags
_atom_site_disorder_assembly
_atom_site_disorder_group
Tl1 Tl 0.62239(3) 0.51775(3) 0.45162(11) 0.0739(2) Uani 1 1 d . . .
Tl2 Tl 0.79350(3) 0.64530(3) 0.60897(11) 0.0811(3) Uani 1 1 d . . .
B1 B 0.6226(9) 0.6301(7) 0.603(3) 0.067(6) Uani 1 1 d . . .
C1 C 0.6324(7) 0.6808(7) 0.683(3) 0.071(6) Uani 1 1 d . . .
C16 C 0.5881(8) 0.7091(8) 0.718(2) 0.079(6) Uani 1 1 d . . .
H16A H 0.5708 0.7144 0.6291 0.119 Uiso 1 1 calc R . .
H16B H 0.5968 0.7389 0.7598 0.119 Uiso 1 1 calc R . .
H16C H 0.5689 0.6920 0.7855 0.119 Uiso 1 1 calc R . .
C17 C 0.6603(10) 0.6737(8) 0.822(3) 0.098(8) Uani 1 1 d . . .
H17A H 0.6883 0.6560 0.8000 0.146 Uiso 1 1 calc R . .
H17B H 0.6416 0.6567 0.8913 0.146 Uiso 1 1 calc R . .
H17C H 0.6688 0.7037 0.8617 0.146 Uiso 1 1 calc R . .
C18 C 0.6668(7) 0.7099(7) 0.586(3) 0.082(7) Uani 1 1 d . . .
H18A H 0.6520 0.7165 0.4935 0.124 Uiso 1 1 calc R . .
H18B H 0.6951 0.6922 0.5694 0.124 Uiso 1 1 calc R . .
H18C H 0.6744 0.7390 0.6337 0.124 Uiso 1 1 calc R . .
B2 B 0.7634(9) 0.5966(8) 0.269(4) 0.091(10) Uani 1 1 d . . .
C2 C 0.7434(11) 0.5708(9) 0.137(3) 0.106(10) Uani 1 1 d . . .
C26 C 0.6904(9) 0.5754(9) 0.111(3) 0.097(8) Uani 1 1 d . . .
H26A H 0.6826 0.6078 0.0931 0.146 Uiso 1 1 calc R . .
H26B H 0.6737 0.5646 0.1964 0.146 Uiso 1 1 calc R . .
H26C H 0.6814 0.5566 0.0285 0.146 Uiso 1 1 calc R . .
C27 C 0.7522(15) 0.5182(10) 0.163(5) 0.157(15) Uani 1 1 d . . .
H27A H 0.7851 0.5130 0.1805 0.235 Uiso 1 1 calc R . .
H27B H 0.7426 0.5007 0.0780 0.235 Uiso 1 1 calc R . .
H27C H 0.7343 0.5079 0.2460 0.235 Uiso 1 1 calc R . .
C28 C 0.7625(9) 0.5853(8) -0.019(2) 0.086(7) Uani 1 1 d . . .
H28A H 0.7962 0.5840 -0.0196 0.129 Uiso 1 1 calc R . .
H28B H 0.7524 0.6168 -0.0416 0.129 Uiso 1 1 calc R . .
H28C H 0.7503 0.5640 -0.0914 0.129 Uiso 1 1 calc R . .
N11 N 0.5876(6) 0.5990(7) 0.7008(15) 0.061(4) Uani 1 1 d . . .
N12 N 0.5781(5) 0.5568(6) 0.665(2) 0.067(5) Uani 1 1 d . . .
C13 C 0.5487(7) 0.5389(9) 0.747(3) 0.074(6) Uani 1 1 d . . .
H13 H 0.5358 0.5090 0.7346 0.089 Uiso 1 1 calc R . .
C14 C 0.5373(7) 0.5692(9) 0.860(2) 0.079(7) Uani 1 1 d . . .
H14 H 0.5175 0.5644 0.9399 0.095 Uiso 1 1 calc R . .
C15 C 0.5623(8) 0.6067(9) 0.824(3) 0.089(8) Uani 1 1 d . . .
H15 H 0.5624 0.6348 0.8771 0.107 Uiso 1 1 calc R . .
N21 N 0.5964(5) 0.6370(5) 0.4640(19) 0.060(4) Uani 1 1 d . . .
N22 N 0.5911(6) 0.5978(5) 0.3712(19) 0.067(4) Uani 1 1 d . . .
C23 C 0.5743(7) 0.6116(9) 0.242(2) 0.078(7) Uani 1 1 d . . .
H23 H 0.5713 0.5929 0.1590 0.094 Uiso 1 1 calc R . .
C24 C 0.5620(8) 0.6591(9) 0.253(3) 0.092(8) Uani 1 1 d . . .
H24 H 0.5454 0.6772 0.1857 0.110 Uiso 1 1 calc R . .
C25 C 0.5797(8) 0.6730(8) 0.386(4) 0.093(8) Uani 1 1 d . . .
H25 H 0.5800 0.7042 0.4173 0.112 Uiso 1 1 calc R . .
N31 N 0.7574(6) 0.6521(6) 0.248(2) 0.074(5) Uani 1 1 d . . .
N32 N 0.7695(7) 0.6823(6) 0.3623(18) 0.077(5) Uani 1 1 d . . .
C33 C 0.7565(9) 0.7213(7) 0.320(2) 0.074(6) Uani 1 1 d . . .
H33 H 0.7598 0.7481 0.3777 0.089 Uiso 1 1 calc R . .
C34 C 0.7368(8) 0.7227(8) 0.183(3) 0.084(7) Uani 1 1 d . . .
H34 H 0.7258 0.7487 0.1314 0.101 Uiso 1 1 calc R . .
C35 C 0.7374(7) 0.6792(8) 0.1438(18) 0.068(6) Uani 1 1 d . . .
H35 H 0.7255 0.6679 0.0556 0.082 Uiso 1 1 calc R . .
N41 N 0.8162(6) 0.5891(7) 0.299(3) 0.086(6) Uani 1 1 d . . .
N42 N 0.8347(8) 0.6036(9) 0.417(3) 0.105(7) Uani 1 1 d . . .
C43 C 0.8791(10) 0.5947(10) 0.410(3) 0.104(8) Uani 1 1 d . . .
H43 H 0.9013 0.6013 0.4818 0.125 Uiso 1 1 calc R . .
C45 C 0.8463(10) 0.5705(13) 0.214(5) 0.135(13) Uani 1 1 d . . .
H45 H 0.8412 0.5568 0.1233 0.162 Uiso 1 1 calc R . .
C44 C 0.8875(13) 0.5752(15) 0.287(3) 0.148(15) Uani 1 1 d . . .
H44 H 0.9169 0.5658 0.2525 0.177 Uiso 1 1 calc R . .
C51 C 0.6685(6) 0.6018(6) 0.5778(16) 0.052(4) Uani 1 1 d . . .
C52 C 0.6945(6) 0.6101(6) 0.454(3) 0.066(5) Uani 1 1 d . . .
H52 H 0.6848 0.6340 0.3917 0.079 Uiso 1 1 calc R . .
C53 C 0.7349(6) 0.5847(6) 0.4176(17) 0.051(4) Uani 1 1 d . . .
C54 C 0.7478(7) 0.5518(7) 0.5169(19) 0.064(5) Uani 1 1 d . . .
H54 H 0.7747 0.5340 0.4983 0.076 Uiso 1 1 calc R . .
C55 C 0.7234(7) 0.5432(8) 0.643(3) 0.075(6) Uani 1 1 d . . .
H55 H 0.7337 0.5202 0.7087 0.090 Uiso 1 1 calc R . .
C56 C 0.6836(7) 0.5690(7) 0.672(3) 0.071(6) Uani 1 1 d . . .
H56 H 0.6668 0.5636 0.7583 0.085 Uiso 1 1 calc R . .

loop_
_atom_site_aniso_label
_atom_site_aniso_U_11
_atom_site_aniso_U_22
_atom_site_aniso_U_33
_atom_site_aniso_U_23
_atom_site_aniso_U_13
_atom_site_aniso_U_12
Tl1 0.0782(5) 0.0625(4) 0.0809(6) -0.0081(4) -0.0064(5) -0.0055(4)
Tl2 0.0986(6) 0.0813(6) 0.0632(5) -0.0052(5) -0.0053(5) -0.0151(5)
B1 0.084(15) 0.064(13) 0.054(13) -0.003(11) -0.011(13) -0.008(12)
C1 0.070(13) 0.067(12) 0.076(15) -0.021(10) -0.019(11) -0.001(10)
C16 0.093(15) 0.087(14) 0.057(13) 0.010(11) 0.003(11) 0.018(13)
C17 0.13(2) 0.080(15) 0.086(18) -0.013(13) -0.038(16) -0.011(15)
C18 0.068(12) 0.081(13) 0.10(2) -0.010(13) 0.003(12) -0.006(11)
B2 0.066(16) 0.045(13) 0.16(3) 0.017(15) 0.020(17) -0.012(11)
C2 0.14(2) 0.098(18) 0.08(2) 0.005(14) 0.033(16) -0.071(17)
C26 0.12(2) 0.109(18) 0.058(13) -0.020(14) 0.012(15) -0.056(16)
C27 0.21(4) 0.079(18) 0.18(4) -0.03(2) -0.04(3) -0.04(2)
C28 0.116(18) 0.100(16) 0.043(13) -0.010(11) 0.005(12) -0.018(14)
N11 0.069(10) 0.090(12) 0.024(8) 0.010(8) 0.010(7) -0.002(9)
N12 0.053(9) 0.061(10) 0.088(13) 0.022(9) 0.003(9) -0.001(8)
C13 0.051(11) 0.101(16) 0.070(16) 0.010(13) 0.001(11) -0.008(11)
C14 0.054(11) 0.13(2) 0.047(14) 0.048(14) -0.002(9) -0.040(12)
C15 0.066(13) 0.091(17) 0.11(2) -0.014(14) -0.033(13) 0.015(12)
N21 0.049(8) 0.069(9) 0.063(10) -0.002(9) 0.000(8) 0.005(7)
N22 0.087(11) 0.060(9) 0.053(11) -0.004(8) -0.008(9) 0.003(8)
C23 0.076(14) 0.102(18) 0.056(14) 0.014(12) 0.000(11) -0.028(13)
C24 0.082(16) 0.094(19) 0.10(2) 0.034(15) -0.015(14) -0.016(14)
C25 0.071(13) 0.062(13) 0.15(3) 0.013(15) 0.002(16) 0.013(11)
N31 0.075(11) 0.082(12) 0.066(12) 0.006(10) 0.005(9) -0.014(9)
N32 0.114(14) 0.071(11) 0.044(11) -0.015(9) -0.004(10) -0.021(10)
C33 0.117(18) 0.054(12) 0.052(14) 0.003(10) 0.025(13) -0.008(12)
C34 0.089(16) 0.072(15) 0.09(2) 0.003(13) 0.025(14) -0.008(12)
C35 0.086(14) 0.099(16) 0.019(9) 0.011(9) 0.004(8) 0.003(12)
N41 0.062(11) 0.088(13) 0.109(18) -0.005(12) 0.005(12) -0.004(10)
N42 0.093(15) 0.141(19) 0.082(18) 0.000(14) 0.014(13) 0.016(14)
C43 0.101(19) 0.14(2) 0.07(2) -0.011(16) -0.002(16) 0.002(17)
C45 0.066(17) 0.18(3) 0.16(3) 0.00(3) 0.03(2) 0.013(19)
C44 0.13(3) 0.25(4) 0.06(2) 0.01(2) 0.020(19) 0.05(3)
C51 0.062(10) 0.068(10) 0.026(10) 0.009(8) 0.001(7) -0.009(8)
C52 0.053(10) 0.047(9) 0.098(16) 0.009(10) -0.012(11) -0.008(8)
C53 0.066(10) 0.055(9) 0.032(10) -0.009(8) 0.011(8) 0.004(8)
C54 0.078(12) 0.086(13) 0.027(10) -0.002(9) 0.008(9) -0.017(11)
C55 0.071(13) 0.074(13) 0.080(19) -0.002(11) -0.020(11) -0.004(11)
C56 0.050(11) 0.079(14) 0.084(16) -0.007(12) 0.002(10) -0.018(10)

loop_
_geom_bond_atom_site_label_1
_geom_bond_atom_site_label_2
_geom_bond_distance
_geom_bond_site_symmetry_2
_geom_bond_publ_flag
Tl1 N22 2.603(16) . ?
Tl1 N12 2.627(19) . ?
Tl2 N42 2.47(2) . ?
Tl2 N32 2.633(19) . ?
B1 N21 1.52(3) . ?
B1 C51 1.58(3) . ?
B1 N11 1.63(3) . ?
B1 C1 1.67(3) . ?
C1 C17 1.54(3) . ?
C1 C16 1.56(3) . ?
C1 C18 1.59(3) . ?
C16 H16A 0.9800 . ?
C16 H16B 0.9800 . ?
C16 H16C 0.9800 . ?
C17 H17A 0.9800 . ?
C17 H17B 0.9800 . ?
C17 H17C 0.9800 . ?
C18 H18A 0.9800 . ?
C18 H18B 0.9800 . ?
C18 H18C 0.9800 . ?
B2 C2 1.56(4) . ?
B2 N41 1.57(3) . ?
B2 N31 1.63(3) . ?
B2 C53 1.65(4) . ?
C2 C26 1.56(4) . ?
C2 C27 1.56(4) . ?
C2 C28 1.61(3) . ?
C26 H26A 0.9800 . ?
C26 H26B 0.9800 . ?
C26 H26C 0.9800 . ?
C27 H27A 0.9800 . ?
C27 H27B 0.9800 . ?
C27 H27C 0.9800 . ?
C28 H28A 0.9800 . ?
C28 H28B 0.9800 . ?
C28 H28C 0.9800 . ?
N11 N12 1.30(2) . ?
N11 C15 1.39(3) . ?
N12 C13 1.26(3) . ?
C13 C14 1.41(3) . ?
C13 H13 0.9500 . ?
C14 C15 1.35(3) . ?
C14 H14 0.9500 . ?
C15 H15 0.9500 . ?
N21 C25 1.37(3) . ?
N21 N22 1.44(2) . ?
N22 C23 1.36(3) . ?
C23 C24 1.42(4) . ?
C23 H23 0.9500 . ?
C24 C25 1.40(4) . ?
C24 H24 0.9500 . ?
C25 H25 0.9500 . ?
N31 C35 1.38(3) . ?
N31 N32 1.42(2) . ?
N32 C33 1.25(3) . ?
C33 C34 1.40(4) . ?
C33 H33 0.9500 . ?
C34 C35 1.31(3) . ?
C34 H34 0.9500 . ?
C35 H35 0.9500 . ?
N41 C45 1.30(4) . ?
N41 N42 1.30(3) . ?
N42 C43 1.31(3) . ?
C43 C44 1.30(4) . ?
C43 H43 0.9500 . ?
C45 C44 1.38(5) . ?
C45 H45 0.9500 . ?
C44 H44 0.9500 . ?
C51 C56 1.37(3) . ?
C51 C52 1.40(3) . ?
C52 C53 1.43(2) . ?
C52 H52 0.9500 . ?
C53 C54 1.38(3) . ?
C54 C55 1.40(3) . ?
C54 H54 0.9500 . ?
C55 C56 1.40(3) . ?
C55 H55 0.9500 . ?
C56 H56 0.9500 . ?
